data_7035512
loop_
_publ_author_name
'Nako, Adi E.'
'White, Andrew J. P.'
'Crimmin, Mark R.'

_publ_section_title
;
 Bis(\s-B-H) complexes of copper(i): precursors to a heterogeneous
 amine-borane dehydrogenation catalyst.
;
_journal_issue 28
_journal_name_full 'Dalton transactions (Cambridge, England : 2003)'
_journal_page_first 12530
_journal_page_last 12534
_journal_paper_doi 10.1039/c5dt02144h
_journal_volume 44
_journal_year 2015
_chemical_formula_moiety 'C20 H25 B Cl4 Cu N3'
_chemical_formula_sum 'C20 H25 B Cl4 Cu N3'
_chemical_formula_weight 523.58
_chemical_name_systematic
;
 ?
;
_space_group_crystal_system orthorhombic
_space_group_IT_number 62
_space_group_name_Hall '-P 2ac 2n'
_space_group_name_H-M_alt 'P n m a'
_symmetry_space_group_name_Hall '-P 2ac 2n'
_symmetry_space_group_name_H-M 'P n m a'
_atom_sites_solution_hydrogens geom
_audit_creation_method SHELXL
_audit_update_record
;
2015-02-09 deposited with the CCDC.
2015-06-23 downloaded from the CCDC.
;
_cell_angle_alpha 90
_cell_angle_beta 90
_cell_angle_gamma 90
_cell_formula_units_Z 4
_cell_length_a 16.9427(9)
_cell_length_b 19.9103(10)
_cell_length_c 6.8692(4)
_cell_measurement_reflns_used 1437
_cell_measurement_temperature 173
_cell_measurement_theta_max 73.3130
_cell_measurement_theta_min 4.4080
_cell_volume 2317.2(2)
_computing_cell_refinement 'CrysAlisPro, Agilent Technologies'
_computing_data_collection 'CrysAlisPro, Agilent Technologies'
_computing_data_reduction 'CrysAlisPro, Agilent Technologies'
_computing_molecular_graphics 'Bruker SHELXTL'
_computing_publication_material 'CIFTAB-2013 (Sheldrick, 2013)'
_computing_structure_refinement 'SHELXL-2013 (Sheldrick, 2013)'
_computing_structure_solution 'SHELXS-2013 (Sheldrick, 2013)'
_diffrn_ambient_temperature 173
_diffrn_detector_area_resol_mean 10.4115
_diffrn_measured_fraction_theta_full 0.978
_diffrn_measured_fraction_theta_max 0.948
_diffrn_measurement_device_type 'Agilent Xcalibur PX Ultra A'
_diffrn_measurement_method 'omega scans'
_diffrn_radiation_type CuK\a
_diffrn_radiation_wavelength 1.54184
_diffrn_reflns_av_R_equivalents 0.0342
_diffrn_reflns_av_unetI/netI 0.0423
_diffrn_reflns_laue_measured_fraction_full 0.978
_diffrn_reflns_laue_measured_fraction_max 0.948
_diffrn_reflns_limit_h_max 20
_diffrn_reflns_limit_h_min -19
_diffrn_reflns_limit_k_max 22
_diffrn_reflns_limit_k_min -24
_diffrn_reflns_limit_l_max 4
_diffrn_reflns_limit_l_min -8
_diffrn_reflns_number 4503
_diffrn_reflns_point_group_measured_fraction_full 0.978
_diffrn_reflns_point_group_measured_fraction_max 0.948
_diffrn_reflns_theta_full 67.684
_diffrn_reflns_theta_max 73.587
_diffrn_reflns_theta_min 4.441
_diffrn_source 'Enhance Ultra (Cu) X-ray Source'
_exptl_absorpt_coefficient_mu 5.663
_exptl_absorpt_correction_T_max 0.885
_exptl_absorpt_correction_T_min 0.379
_exptl_absorpt_correction_type analytical
_exptl_absorpt_process_details
;
CrysAlisPro, Agilent Technologies,
Version 1.171.37.33a (release 28-03-2014 CrysAlis171 .NET)
(compiled Mar 28 2014,12:25:20)
Analytical numeric absorption correction using a multifaceted crystal
model based on expressions derived by R.C. Clark & J.S. Reid.
(Clark, R. C. & Reid, J. S. (1995). Acta Cryst. A51, 887-897)
Empirical absorption correction using spherical harmonics,
implemented in SCALE3 ABSPACK scaling algorithm.
;
_exptl_crystal_colour 'Pale yellow'
_exptl_crystal_density_diffrn 1.501
_exptl_crystal_description needles
_exptl_crystal_F_000 1072
_exptl_crystal_size_max 0.48
_exptl_crystal_size_mid 0.03
_exptl_crystal_size_min 0.02
_refine_diff_density_max 0.857
_refine_diff_density_min -0.316
_refine_diff_density_rms 0.083
_refine_ls_extinction_method none
_refine_ls_goodness_of_fit_ref 1.086
_refine_ls_hydrogen_treatment constr
_refine_ls_matrix_type full
_refine_ls_number_parameters 161
_refine_ls_number_reflns 2289
_refine_ls_number_restraints 0
_refine_ls_restrained_S_all 1.086
_refine_ls_R_factor_all 0.0545
_refine_ls_R_factor_gt 0.0440
_refine_ls_shift/su_max 0.000
_refine_ls_shift/su_mean 0.000
_refine_ls_structure_factor_coef Fsqd
_refine_ls_weighting_details 'w=1/[\s^2^(Fo^2^)+(0.0561P)^2^+1.2096P] where P=(Fo^2^+2Fc^2^)/3'
_refine_ls_weighting_scheme calc
_refine_ls_wR_factor_gt 0.1103
_refine_ls_wR_factor_ref 0.1181
_reflns_Friedel_coverage 0.000
_reflns_number_gt 1925
_reflns_number_total 2289
_reflns_threshold_expression 'I > 2\s(I)'
_cod_data_source_file c5dt02144h2.cif
_cod_data_source_block 2a
_cod_depositor_comments 'Adding full bibliography for 7035512--7035513.cif.'
_cod_database_code 7035512
_shelx_space_group_comment
;
The symmetry employed for this shelxl refinement is uniquely defined
by the following loop, which should always be used as a source of
symmetry information in preference to the above space-group names.
They are only intended as comments.
;
_shelxl_version_number 2013-4

loop_
_space_group_symop_operation_xyz
'x, y, z'
'-x+1/2, -y, z+1/2'
'-x, y+1/2, -z'
'x+1/2, -y+1/2, -z+1/2'
'-x, -y, -z'
'x-1/2, y, -z-1/2'
'x, -y-1/2, z'
'-x-1/2, y-1/2, z-1/2'

loop_
_atom_site_label
_atom_site_type_symbol
_atom_site_fract_x
_atom_site_fract_y
_atom_site_fract_z
_atom_site_U_iso_or_equiv
_atom_site_adp_type
_atom_site_occupancy
_atom_site_site_symmetry_order
_atom_site_calc_flag
_atom_site_refinement_flags_posn
_atom_site_refinement_flags_adp
_atom_site_refinement_flags_occupancy
_atom_site_disorder_assembly
_atom_site_disorder_group
Cu1 Cu 0.42597(3) 0.2500 0.32057(8) 0.03201(19) Uani 1 2 d S T P . .
N1 N 0.38151(13) 0.32399(12) 0.1661(3) 0.0324(5) Uani 1 1 d . . . . .
C1 C 0.35518(14) 0.31369(14) -0.0133(4) 0.0304(5) Uani 1 1 d . . . . .
C2 C 0.3492(2) 0.2500 -0.0995(5) 0.0308(7) Uani 1 2 d S T P . .
H2A H 0.3396 0.2500 -0.2358 0.037 Uiso 1 2 calc R U P . .
C3 C 0.3306(2) 0.37280(15) -0.1373(5) 0.0424(7) Uani 1 1 d . . . . .
H3A H 0.2800 0.3904 -0.0904 0.064 Uiso 1 1 calc R U . . .
H3B H 0.3250 0.3583 -0.2730 0.064 Uiso 1 1 calc R U . . .
H3C H 0.3708 0.4080 -0.1291 0.064 Uiso 1 1 calc R U . . .
C4 C 0.37168(17) 0.38841(14) 0.2496(4) 0.0346(6) Uani 1 1 d . . . . .
C5 C 0.43183(18) 0.43662(15) 0.2522(5) 0.0402(6) Uani 1 1 d . . . . .
Cl5 Cl 0.52047(5) 0.41892(4) 0.13739(14) 0.0527(2) Uani 1 1 d . . . . .
C6 C 0.4236(2) 0.49847(17) 0.3442(5) 0.0473(8) Uani 1 1 d . . . . .
H6A H 0.4656 0.5301 0.3427 0.057 Uiso 1 1 calc R U . . .
C7 C 0.3533(2) 0.51336(17) 0.4378(5) 0.0502(8) Uani 1 1 d . . . . .
H7A H 0.3472 0.5553 0.5022 0.060 Uiso 1 1 calc R U . . .
C8 C 0.2919(2) 0.46769(17) 0.4384(5) 0.0456(7) Uani 1 1 d . . . . .
H8A H 0.2438 0.4780 0.5028 0.055 Uiso 1 1 calc R U . . .
C9 C 0.30132(18) 0.40651(16) 0.3437(4) 0.0389(6) Uani 1 1 d . . . . .
Cl9 Cl 0.22395(5) 0.34951(4) 0.34634(13) 0.0496(2) Uani 1 1 d . . . . .
B11 B 0.5178(4) 0.2123(3) 0.5170(9) 0.0327(12) Uani 0.5 1 d . . P A -1
N12 N 0.5682(2) 0.2514(10) 0.6672(5) 0.0376(12) Uani 0.5 1 d . . P A -1
C13 C 0.6537(3) 0.247(2) 0.6231(9) 0.054(3) Uani 0.5 1 d . . P A -1
H13A H 0.6639 0.2648 0.4929 0.081 Uiso 0.5 1 calc R U P A -1
H13B H 0.6702 0.1994 0.6275 0.081 Uiso 0.5 1 calc R U P A -1
H13C H 0.6837 0.2723 0.7197 0.081 Uiso 0.5 1 calc R U P A -1
C14 C 0.5563(4) 0.2343(5) 0.8694(9) 0.053(4) Uani 0.5 1 d . . P A -1
H14A H 0.5918 0.2613 0.9507 0.080 Uiso 0.5 1 calc R U P A -1
H14B H 0.5677 0.1865 0.8890 0.080 Uiso 0.5 1 calc R U P A -1
H14C H 0.5015 0.2436 0.9058 0.080 Uiso 0.5 1 calc R U P A -1
C15 C 0.5461(5) 0.3289(3) 0.6523(11) 0.0524(17) Uani 0.5 1 d . . P A -1
H15A H 0.4918 0.3357 0.6976 0.079 Uiso 0.5 1 calc R U P A -1
H15B H 0.5505 0.3437 0.5167 0.079 Uiso 0.5 1 calc R U P A -1
H15C H 0.5823 0.3552 0.7335 0.079 Uiso 0.5 1 calc R U P A -1

loop_
_atom_site_aniso_label
_atom_site_aniso_U_11
_atom_site_aniso_U_22
_atom_site_aniso_U_33
_atom_site_aniso_U_23
_atom_site_aniso_U_13
_atom_site_aniso_U_12
Cu1 0.0315(3) 0.0383(3) 0.0262(3) 0.000 -0.0058(2) 0.000
N1 0.0287(10) 0.0396(11) 0.0290(11) -0.0035(9) -0.0014(9) 0.0006(9)
C1 0.0219(11) 0.0424(14) 0.0269(12) 0.0020(10) 0.0013(9) 0.0024(10)
C2 0.0266(16) 0.045(2) 0.0210(16) 0.000 0.0011(13) 0.000
C3 0.0470(17) 0.0432(15) 0.0372(15) 0.0039(12) -0.0037(13) 0.0071(13)
C4 0.0357(13) 0.0387(13) 0.0293(13) -0.0023(11) -0.0058(11) 0.0054(11)
C5 0.0369(14) 0.0397(14) 0.0441(16) -0.0042(13) -0.0014(13) 0.0041(12)
Cl5 0.0384(4) 0.0498(4) 0.0699(6) -0.0131(4) 0.0093(4) -0.0039(3)
C6 0.0492(18) 0.0403(16) 0.0523(19) -0.0070(14) -0.0092(15) 0.0023(13)
C7 0.062(2) 0.0411(16) 0.0476(19) -0.0053(14) -0.0048(16) 0.0163(15)
C8 0.0511(18) 0.0518(17) 0.0338(15) 0.0015(13) 0.0028(13) 0.0203(14)
C9 0.0390(15) 0.0468(15) 0.0310(14) 0.0037(12) -0.0022(12) 0.0085(12)
Cl9 0.0365(4) 0.0615(5) 0.0509(4) 0.0023(3) 0.0072(3) 0.0015(3)
B11 0.033(3) 0.033(3) 0.032(3) 0.001(2) -0.011(2) 0.003(2)
N12 0.0266(18) 0.057(3) 0.0286(17) 0.002(8) -0.0003(16) -0.023(6)
C13 0.025(2) 0.090(7) 0.047(3) -0.017(11) 0.002(2) 0.007(10)
C14 0.034(2) 0.096(11) 0.029(3) 0.012(3) -0.009(2) -0.013(3)
C15 0.071(5) 0.034(3) 0.052(4) -0.010(3) -0.014(3) 0.000(3)

loop_
_atom_type_symbol
_atom_type_description
_atom_type_scat_dispersion_real
_atom_type_scat_dispersion_imag
_atom_type_scat_source
C C 0.0181 0.0091 'International Tables Vol C Tables 4.2.6.8 and 6.1.1.4'
H H 0.0000 0.0000 'International Tables Vol C Tables 4.2.6.8 and 6.1.1.4'
B B 0.0090 0.0039 'International Tables Vol C Tables 4.2.6.8 and 6.1.1.4'
N N 0.0311 0.0180 'International Tables Vol C Tables 4.2.6.8 and 6.1.1.4'
Cl Cl 0.3639 0.7018 'International Tables Vol C Tables 4.2.6.8 and 6.1.1.4'
Cu Cu -1.9646 0.5888 'International Tables Vol C Tables 4.2.6.8 and 6.1.1.4'

loop_
_geom_angle_atom_site_label_1
_geom_angle_atom_site_label_2
_geom_angle_atom_site_label_3
_geom_angle
_geom_angle_site_symmetry_1
_geom_angle_site_symmetry_3
N1 Cu1 N1 97.08(14) . 7_565
N1 Cu1 B11 149.42(17) . .
N1 Cu1 B11 110.36(17) 7_565 .
C1 N1 C4 118.5(2) . .
C1 N1 Cu1 121.0(2) . .
C4 N1 Cu1 120.35(18) . .
N1 C1 C2 123.8(3) . .
N1 C1 C3 119.7(3) . .
C2 C1 C3 116.5(3) . .
C1 C2 C1 129.3(3) 7_565 .
C5 C4 C9 115.9(3) . .
C5 C4 N1 122.7(3) . .
C9 C4 N1 121.3(3) . .
C6 C5 C4 122.6(3) . .
C6 C5 Cl5 118.3(3) . .
C4 C5 Cl5 119.1(2) . .
C7 C6 C5 119.1(3) . .
C8 C7 C6 120.5(3) . .
C7 C8 C9 119.3(3) . .
C8 C9 C4 122.5(3) . .
C8 C9 Cl9 118.8(3) . .
C4 C9 Cl9 118.6(2) . .
N12 B11 Cu1 129.0(8) . .
C14 N12 C13 108.5(8) . .
C14 N12 B11 116.5(9) . .
C13 N12 B11 111.7(12) . .
C14 N12 C15 104.9(10) . .
C13 N12 C15 106.3(18) . .
B11 N12 C15 108.3(7) . .

loop_
_geom_bond_atom_site_label_1
_geom_bond_atom_site_label_2
_geom_bond_distance
_geom_bond_site_symmetry_2
Cu1 N1 1.966(2) .
Cu1 N1 1.966(2) 7_565
Cu1 B11 2.191(6) .
N1 C1 1.326(4) .
N1 C4 1.415(4) .
C1 C2 1.403(3) .
C1 C3 1.511(4) .
C2 C1 1.403(3) 7_565
C4 C5 1.400(4) .
C4 C9 1.403(4) .
C5 C6 1.391(5) .
C5 Cl5 1.733(3) .
C6 C7 1.386(5) .
C7 C8 1.381(5) .
C8 C9 1.390(5) .
C9 Cl9 1.734(3) .
B11 N12 1.549(11) .
N12 C14 1.444(8) .
N12 C13 1.483(7) .
N12 C15 1.59(2) .
